data_7151070
loop_
_publ_author_name
'Tu, Shujiang'
'Zhang, Junyong'
'Jia, Runhong'
'Jiang, Bo'
'Zhang, Yan'
'Jiang, Hong'

_publ_section_title
;
 An efficient route for the synthesis of a new class of
 pyrido[2,3-d]pyrimidine derivatives.
;
_journal_issue 9
_journal_name_full 'Organic &amp; biomolecular chemistry'
_journal_page_first 1450
_journal_page_last 1453
_journal_paper_doi 10.1039/b617201f
_journal_volume 5
_journal_year 2007
_chemical_formula_sum 'C21.75 H18.5 N3 O4.25'
_chemical_formula_weight 389.90
_chemical_name_systematic
;
?
;
_space_group_IT_number 15
_symmetry_cell_setting monoclinic
_symmetry_space_group_name_Hall '-C 2yc'
_symmetry_space_group_name_H-M 'C 1 2/c 1'
_atom_sites_solution_hydrogens geom
_atom_sites_solution_primary direct
_atom_sites_solution_secondary difmap
_audit_creation_method SHELXL-97
_cell_angle_alpha 90.00
_cell_angle_beta 106.34(2)
_cell_angle_gamma 90.00
_cell_formula_units_Z 8
_cell_length_a 18.383(2)
_cell_length_b 9.9133(12)
_cell_length_c 23.371(3)
_cell_measurement_reflns_used 1292
_cell_measurement_temperature 298(2)
_cell_measurement_theta_max 21.007
_cell_measurement_theta_min 2.357
_cell_volume 4087.0(9)
_computing_cell_refinement 'Bruker SMART'
_computing_data_collection 'Bruker SMART'
_computing_data_reduction 'Bruker SAINT'
_computing_molecular_graphics 'Bruker SHELXTL'
_computing_publication_material 'Bruker SHELXTL'
_computing_structure_refinement 'SHELXL-97 (Sheldrick, 1997)'
_computing_structure_solution 'SHELXS-97 (Sheldrick, 1990)'
_diffrn_ambient_temperature 298(2)
_diffrn_measured_fraction_theta_full 0.992
_diffrn_measured_fraction_theta_max 0.992
_diffrn_measurement_device_type 'CCD area detector'
_diffrn_measurement_method 'phi and omega scans'
_diffrn_radiation_monochromator graphite
_diffrn_radiation_source 'fine-focus sealed tube'
_diffrn_radiation_type MoK\a
_diffrn_radiation_wavelength 0.71073
_diffrn_reflns_av_R_equivalents 0.0764
_diffrn_reflns_av_sigmaI/netI 0.0997
_diffrn_reflns_limit_h_max 18
_diffrn_reflns_limit_h_min -21
_diffrn_reflns_limit_k_max 11
_diffrn_reflns_limit_k_min -11
_diffrn_reflns_limit_l_max 27
_diffrn_reflns_limit_l_min -27
_diffrn_reflns_number 10398
_diffrn_reflns_theta_full 25.01
_diffrn_reflns_theta_max 25.01
_diffrn_reflns_theta_min 1.82
_exptl_absorpt_coefficient_mu 0.090
_exptl_absorpt_correction_T_max 0.9920
_exptl_absorpt_correction_T_min 0.9650
_exptl_absorpt_correction_type multi-scan
_exptl_absorpt_process_details sadabs
_exptl_crystal_colour white
_exptl_crystal_density_diffrn 1.267
_exptl_crystal_density_method 'not measured'
_exptl_crystal_description block
_exptl_crystal_F_000 1632
_exptl_crystal_size_max 0.40
_exptl_crystal_size_mid 0.35
_exptl_crystal_size_min 0.09
_refine_diff_density_max 0.484
_refine_diff_density_min -0.209
_refine_diff_density_rms 0.061
_refine_ls_extinction_method none
_refine_ls_goodness_of_fit_ref 0.998
_refine_ls_hydrogen_treatment constr
_refine_ls_matrix_type full
_refine_ls_number_parameters 273
_refine_ls_number_reflns 3575
_refine_ls_number_restraints 21
_refine_ls_restrained_S_all 1.012
_refine_ls_R_factor_all 0.1575
_refine_ls_R_factor_gt 0.0641
_refine_ls_shift/su_max 0.000
_refine_ls_shift/su_mean 0.000
_refine_ls_structure_factor_coef Fsqd
_refine_ls_weighting_details 'calc w=1/[\s^2^(Fo^2^)+(0.0910P)^2^+0.0000P] where P=(Fo^2^+2Fc^2^)/3'
_refine_ls_weighting_scheme calc
_refine_ls_wR_factor_gt 0.1565
_refine_ls_wR_factor_ref 0.2072
_reflns_number_gt 1519
_reflns_number_total 3575
_reflns_threshold_expression >2sigma(I)
_cod_data_source_file b617201f.txt
_cod_data_source_block 060110c
_cod_depositor_comments
;
The following automatic conversions were performed:
'_symmetry_cell_setting' value 'Monoclinic' changed to 'monoclinic'
according to '/home/saulius/struct/CIF-dictionaries/cif_core.dic'
dictionary named 'cif_core.dic' version 2.4.1 from 2010-06-29.

Automatic conversion script
Id: cif_fix_enum 1527 2010-12-29 10:47:43Z saulius 
;
_cod_original_cell_volume 4087.0(8)
_cod_original_sg_symbol_H-M C2/c
_cod_original_formula_sum 'C21.75 H18.50 N3 O4.25'
_cod_database_code 7151070

loop_
_symmetry_equiv_pos_as_xyz
'x, y, z'
'-x, y, -z+1/2'
'x+1/2, y+1/2, z'
'-x+1/2, y+1/2, -z+1/2'
'-x, -y, -z'
'x, -y, z-1/2'
'-x+1/2, -y+1/2, -z'
'x+1/2, -y+1/2, z-1/2'

loop_
_atom_site_label
_atom_site_type_symbol
_atom_site_fract_x
_atom_site_fract_y
_atom_site_fract_z
_atom_site_U_iso_or_equiv
_atom_site_adp_type
_atom_site_occupancy
_atom_site_symmetry_multiplicity
_atom_site_calc_flag
_atom_site_refinement_flags
_atom_site_disorder_assembly
_atom_site_disorder_group
N1 N 0.95736(17) 0.0846(3) 0.92686(14) 0.0438(9) Uani 1 1 d . . .
H1 H 0.9713 0.0062 0.9416 0.053 Uiso 1 1 calc R . .
N2 N 1.01143(19) 0.5263(3) 0.91693(15) 0.0503(9) Uani 1 1 d . . .
N3 N 0.7055(3) 0.5160(4) 0.99350(19) 0.0633(11) Uani 1 1 d . . .
O1 O 0.99825(14) 0.1751(2) 1.01888(12) 0.0435(7) Uani 1 1 d . . .
O2 O 0.94670(15) 0.5869(3) 0.92760(12) 0.0544(8) Uani 1 1 d . . .
H2 H 0.9493 0.6690 0.9245 0.082 Uiso 1 1 calc R . .
O3 O 0.7551(2) 0.5960(4) 1.0142(2) 0.1060(15) Uani 1 1 d . . .
O4 O 0.6443(2) 0.5217(4) 1.0029(2) 0.1126(15) Uani 1 1 d . . .
O5 O 1.0000 0.4771(18) 0.7500 0.193(7) Uani 0.50 2 d SPDU . .
C1 C 0.9688(2) 0.1895(4) 0.96406(18) 0.0362(9) Uani 1 1 d . . .
C2 C 0.9450(2) 0.3259(4) 0.93724(16) 0.0365(9) Uani 1 1 d . . .
H2A H 0.9316 0.3802 0.9678 0.044 Uiso 1 1 calc R . .
C3 C 0.8735(2) 0.3186(4) 0.88276(16) 0.0377(9) Uani 1 1 d . . .
H3 H 0.8711 0.4034 0.8607 0.045 Uiso 1 1 calc R . .
C4 C 0.8813(2) 0.2054(4) 0.84097(17) 0.0403(10) Uani 1 1 d . . .
C5 C 0.9238(2) 0.0942(4) 0.86477(17) 0.0434(10) Uani 1 1 d . . .
C6 C 0.9351(2) -0.0137(4) 0.8283(2) 0.0546(12) Uani 1 1 d . . .
H6 H 0.9645 -0.0876 0.8453 0.066 Uiso 1 1 calc R . .
C7 C 0.9029(3) -0.0084(5) 0.7688(2) 0.0626(13) Uani 1 1 d . . .
H7 H 0.9108 -0.0788 0.7450 0.075 Uiso 1 1 calc R . .
C8 C 0.8570(2) 0.1029(5) 0.74196(19) 0.0527(11) Uani 1 1 d . . .
C9 C 0.8220(3) 0.1067(6) 0.6800(2) 0.0713(14) Uani 1 1 d . . .
H9 H 0.8306 0.0369 0.6561 0.086 Uiso 1 1 calc R . .
C10 C 0.7757(3) 0.2108(6) 0.6545(2) 0.0760(16) Uani 1 1 d . . .
H10 H 0.7524 0.2117 0.6136 0.091 Uiso 1 1 calc R . .
C11 C 0.7637(3) 0.3166(5) 0.6907(2) 0.0721(15) Uani 1 1 d . . .
H11 H 0.7322 0.3876 0.6733 0.087 Uiso 1 1 calc R . .
C12 C 0.7972(3) 0.3179(5) 0.7506(2) 0.0599(12) Uani 1 1 d . . .
H12 H 0.7882 0.3893 0.7735 0.072 Uiso 1 1 calc R . .
C13 C 0.8460(2) 0.2102(4) 0.77847(17) 0.0464(11) Uani 1 1 d . . .
C14 C 1.0095(2) 0.3977(4) 0.92141(17) 0.0417(10) Uani 1 1 d . . .
C15 C 1.0735(2) 0.3208(4) 0.9095(2) 0.0665(14) Uani 1 1 d . . .
H15A H 1.1082 0.3826 0.8994 0.100 Uiso 1 1 calc R . .
H15B H 1.0541 0.2597 0.8769 0.100 Uiso 1 1 calc R . .
H15C H 1.0994 0.2708 0.9444 0.100 Uiso 1 1 calc R . .
C16 C 0.8011(2) 0.3101(4) 0.90248(16) 0.0400(10) Uani 1 1 d . . .
C17 C 0.7866(2) 0.4102(4) 0.93925(17) 0.0419(10) Uani 1 1 d . . .
H17 H 0.8217 0.4787 0.9532 0.050 Uiso 1 1 calc R . .
C18 C 0.7197(2) 0.4073(4) 0.95499(17) 0.0448(10) Uani 1 1 d . . .
C19 C 0.6659(2) 0.3090(5) 0.93562(19) 0.0542(12) Uani 1 1 d . . .
H19 H 0.6210 0.3096 0.9466 0.065 Uiso 1 1 calc R . .
C20 C 0.6804(3) 0.2101(5) 0.8996(2) 0.0635(13) Uani 1 1 d . . .
H20 H 0.6450 0.1420 0.8860 0.076 Uiso 1 1 calc R . .
C21 C 0.7472(2) 0.2098(4) 0.88295(19) 0.0533(11) Uani 1 1 d . . .
H21 H 0.7559 0.1415 0.8584 0.064 Uiso 1 1 calc R . .
C22 C 1.0000 0.601(2) 0.7500 0.179(9) Uani 0.50 2 d SPDU . .
C23 C 1.0043(8) 0.6881(11) 0.7972(6) 0.112(4) Uani 0.50 1 d PDU . .
H23A H 1.0074 0.6370 0.8327 0.169 Uiso 0.50 1 calc PR . .
H23B H 0.9598 0.7440 0.7883 0.169 Uiso 0.50 1 calc PR . .
H23C H 1.0485 0.7438 0.8033 0.169 Uiso 0.50 1 calc PR . .

loop_
_atom_site_aniso_label
_atom_site_aniso_U_11
_atom_site_aniso_U_22
_atom_site_aniso_U_33
_atom_site_aniso_U_23
_atom_site_aniso_U_13
_atom_site_aniso_U_12
N1 0.052(2) 0.032(2) 0.046(2) -0.0039(16) 0.0127(17) 0.0037(15)
N2 0.050(2) 0.039(2) 0.063(2) -0.0035(18) 0.0182(19) -0.0057(17)
N3 0.056(3) 0.066(3) 0.075(3) 0.008(2) 0.031(2) 0.016(2)
O1 0.0461(17) 0.0365(16) 0.0453(17) -0.0006(13) 0.0085(14) 0.0029(12)
O2 0.0560(19) 0.0328(16) 0.073(2) -0.0022(14) 0.0160(16) 0.0009(14)
O3 0.081(3) 0.103(3) 0.147(4) -0.066(3) 0.053(3) -0.014(2)
O4 0.082(3) 0.108(3) 0.179(4) -0.030(3) 0.086(3) 0.003(2)
O5 0.295(18) 0.167(15) 0.118(11) 0.000 0.058(12) 0.000
C1 0.035(2) 0.033(2) 0.042(2) 0.0003(19) 0.0149(19) 0.0000(17)
C2 0.037(2) 0.033(2) 0.042(2) -0.0015(17) 0.0165(19) -0.0006(17)
C3 0.039(2) 0.035(2) 0.040(2) -0.0011(18) 0.0112(19) 0.0005(17)
C4 0.041(2) 0.040(2) 0.041(2) -0.0019(19) 0.014(2) -0.0047(18)
C5 0.046(3) 0.041(3) 0.044(2) -0.007(2) 0.013(2) -0.0067(19)
C6 0.062(3) 0.042(3) 0.059(3) -0.012(2) 0.016(3) 0.002(2)
C7 0.074(3) 0.059(3) 0.056(3) -0.020(2) 0.020(3) -0.001(2)
C8 0.059(3) 0.057(3) 0.044(3) -0.011(2) 0.017(2) -0.005(2)
C9 0.085(4) 0.084(4) 0.045(3) -0.016(3) 0.017(3) -0.008(3)
C10 0.091(4) 0.087(4) 0.042(3) -0.002(3) 0.006(3) -0.005(3)
C11 0.086(4) 0.072(4) 0.051(3) 0.008(3) 0.006(3) 0.004(3)
C12 0.065(3) 0.064(3) 0.047(3) 0.001(2) 0.008(2) -0.001(3)
C13 0.049(3) 0.050(3) 0.042(3) -0.004(2) 0.015(2) -0.005(2)
C14 0.039(2) 0.038(3) 0.049(2) -0.003(2) 0.015(2) -0.0045(19)
C15 0.051(3) 0.057(3) 0.103(4) -0.004(3) 0.039(3) -0.004(2)
C16 0.040(2) 0.044(3) 0.037(2) 0.0068(19) 0.0129(19) 0.0027(19)
C17 0.038(2) 0.043(3) 0.046(2) 0.008(2) 0.013(2) 0.0060(18)
C18 0.043(3) 0.048(3) 0.045(2) 0.007(2) 0.016(2) 0.013(2)
C19 0.042(3) 0.067(3) 0.057(3) 0.012(3) 0.021(2) 0.003(2)
C20 0.049(3) 0.067(3) 0.074(3) -0.002(3) 0.017(3) -0.015(2)
C21 0.048(3) 0.052(3) 0.060(3) -0.005(2) 0.014(2) -0.008(2)
C22 0.34(2) 0.084(15) 0.062(11) 0.000 -0.019(15) 0.000
C23 0.132(10) 0.070(9) 0.141(11) 0.040(8) 0.047(9) 0.032(7)

loop_
_atom_type_symbol
_atom_type_description
_atom_type_scat_dispersion_real
_atom_type_scat_dispersion_imag
_atom_type_scat_source
C C 0.0033 0.0016 'International Tables Vol C Tables 4.2.6.8 and 6.1.1.4'
H H 0.0000 0.0000 'International Tables Vol C Tables 4.2.6.8 and 6.1.1.4'
N N 0.0061 0.0033 'International Tables Vol C Tables 4.2.6.8 and 6.1.1.4'
O O 0.0106 0.0060 'International Tables Vol C Tables 4.2.6.8 and 6.1.1.4'

loop_
_geom_angle_atom_site_label_1
_geom_angle_atom_site_label_2
_geom_angle_atom_site_label_3
_geom_angle
_geom_angle_site_symmetry_1
_geom_angle_site_symmetry_3
_geom_angle_publ_flag
C1 N1 C5 124.1(3) . . ?
C1 N1 H1 117.9 . . ?
C5 N1 H1 117.9 . . ?
C14 N2 O2 111.3(3) . . ?
O3 N3 O4 122.5(5) . . ?
O3 N3 C18 118.8(4) . . ?
O4 N3 C18 118.7(5) . . ?
N2 O2 H2 109.5 . . ?
O1 C1 N1 121.5(3) . . ?
O1 C1 C2 121.4(3) . . ?
N1 C1 C2 117.1(4) . . ?
C1 C2 C14 111.7(3) . . ?
C1 C2 C3 112.3(3) . . ?
C14 C2 C3 111.2(3) . . ?
C1 C2 H2A 107.1 . . ?
C14 C2 H2A 107.1 . . ?
C3 C2 H2A 107.1 . . ?
C4 C3 C16 113.7(3) . . ?
C4 C3 C2 110.4(3) . . ?
C16 C3 C2 111.3(3) . . ?
C4 C3 H3 107.0 . . ?
C16 C3 H3 107.0 . . ?
C2 C3 H3 107.0 . . ?
C5 C4 C13 119.0(4) . . ?
C5 C4 C3 118.5(3) . . ?
C13 C4 C3 122.4(3) . . ?
C4 C5 N1 120.3(4) . . ?
C4 C5 C6 121.6(4) . . ?
N1 C5 C6 118.1(4) . . ?
C7 C6 C5 119.5(4) . . ?
C7 C6 H6 120.2 . . ?
C5 C6 H6 120.2 . . ?
C6 C7 C8 121.2(4) . . ?
C6 C7 H7 119.4 . . ?
C8 C7 H7 119.4 . . ?
C9 C8 C13 119.9(4) . . ?
C9 C8 C7 121.1(4) . . ?
C13 C8 C7 119.0(4) . . ?
C10 C9 C8 121.2(5) . . ?
C10 C9 H9 119.4 . . ?
C8 C9 H9 119.4 . . ?
C9 C10 C11 119.1(5) . . ?
C9 C10 H10 120.4 . . ?
C11 C10 H10 120.4 . . ?
C12 C11 C10 121.7(5) . . ?
C12 C11 H11 119.1 . . ?
C10 C11 H11 119.1 . . ?
C11 C12 C13 120.3(5) . . ?
C11 C12 H12 119.8 . . ?
C13 C12 H12 119.8 . . ?
C8 C13 C4 119.6(4) . . ?
C8 C13 C12 117.8(4) . . ?
C4 C13 C12 122.6(4) . . ?
N2 C14 C15 116.8(4) . . ?
N2 C14 C2 122.0(3) . . ?
C15 C14 C2 121.2(4) . . ?
C14 C15 H15A 109.5 . . ?
C14 C15 H15B 109.5 . . ?
H15A C15 H15B 109.5 . . ?
C14 C15 H15C 109.5 . . ?
H15A C15 H15C 109.5 . . ?
H15B C15 H15C 109.5 . . ?
C17 C16 C21 118.2(4) . . ?
C17 C16 C3 118.9(3) . . ?
C21 C16 C3 122.9(4) . . ?
C18 C17 C16 119.5(4) . . ?
C18 C17 H17 120.3 . . ?
C16 C17 H17 120.3 . . ?
C19 C18 C17 122.8(4) . . ?
C19 C18 N3 119.0(4) . . ?
C17 C18 N3 118.2(4) . . ?
C20 C19 C18 117.7(4) . . ?
C20 C19 H19 121.1 . . ?
C18 C19 H19 121.1 . . ?
C19 C20 C21 121.0(4) . . ?
C19 C20 H20 119.5 . . ?
C21 C20 H20 119.5 . . ?
C16 C21 C20 120.8(4) . . ?
C16 C21 H21 119.6 . . ?
C20 C21 H21 119.6 . . ?
O5 C22 C23 128.7(9) . . ?
O5 C22 C23 128.7(9) . 2_756 ?
C23 C22 C23 102.6(17) . 2_756 ?
C22 C23 H23A 109.5 . . ?
C22 C23 H23B 109.5 . . ?
H23A C23 H23B 109.5 . . ?
C22 C23 H23C 109.5 . . ?
H23A C23 H23C 109.5 . . ?
H23B C23 H23C 109.5 . . ?

loop_
_geom_bond_atom_site_label_1
_geom_bond_atom_site_label_2
_geom_bond_distance
_geom_bond_site_symmetry_2
_geom_bond_publ_flag
N1 C1 1.334(5) . ?
N1 C5 1.411(5) . ?
N1 H1 0.8600 . ?
N2 C14 1.280(5) . ?
N2 O2 1.416(4) . ?
N3 O3 1.203(5) . ?
N3 O4 1.206(4) . ?
N3 C18 1.474(6) . ?
O1 C1 1.251(4) . ?
O2 H2 0.8200 . ?
O5 C22 1.224(15) . ?
C1 C2 1.502(5) . ?
C2 C14 1.514(5) . ?
C2 C3 1.554(5) . ?
C2 H2A 0.9800 . ?
C3 C4 1.521(5) . ?
C3 C16 1.527(5) . ?
C3 H3 0.9800 . ?
C4 C5 1.375(5) . ?
C4 C13 1.422(5) . ?
C5 C6 1.418(5) . ?
C6 C7 1.351(6) . ?
C6 H6 0.9300 . ?
C7 C8 1.423(6) . ?
C7 H7 0.9300 . ?
C8 C9 1.410(6) . ?
C8 C13 1.413(6) . ?
C9 C10 1.364(7) . ?
C9 H9 0.9300 . ?
C10 C11 1.402(7) . ?
C10 H10 0.9300 . ?
C11 C12 1.362(6) . ?
C11 H11 0.9300 . ?
C12 C13 1.429(6) . ?
C12 H12 0.9300 . ?
C14 C15 1.493(5) . ?
C15 H15A 0.9600 . ?
C15 H15B 0.9600 . ?
C15 H15C 0.9600 . ?
C16 C17 1.387(5) . ?
C16 C21 1.387(5) . ?
C17 C18 1.380(5) . ?
C17 H17 0.9300 . ?
C18 C19 1.372(6) . ?
C19 C20 1.367(6) . ?
C19 H19 0.9300 . ?
C20 C21 1.389(6) . ?
C20 H20 0.9300 . ?
C21 H21 0.9300 . ?
C22 C23 1.388(12) . ?
C22 C23 1.388(12) 2_756 ?
C23 H23A 0.9600 . ?
C23 H23B 0.9600 . ?
C23 H23C 0.9600 . ?
